data_7005323
loop_
_publ_author_name
'Adams, Christopher J.'
'Charmant, Jonathan P. H.'
'Connelly, Neil G.'
'Gill, Martin'
'Kantacha, Anob'
'Onganusorn, Sriwipha'
'Orpen, A. Guy'

_publ_section_title
;
 Homobinuclear cyanide-bridged linkage isomers containing the
 redox-active unit [(micro-XY)Ru(CO)2L(o-O2C6Cl4)] (XY=CN or NC).
;
_journal_issue 22
_journal_name_full 'Dalton transactions (Cambridge, England : 2003)'
_journal_page_first 2283
_journal_page_last 2294
_journal_paper_doi 10.1039/b700648a
_journal_year 2007
_chemical_formula_moiety 'C69.50 H66 Cl9 N2 O8 P2 Ru2'
_chemical_formula_sum 'C69.5 H66 Cl9 N2 O8 P2 Ru2'
_chemical_formula_weight 1640.37
_chemical_name_systematic
;
?
;
_space_group_IT_number 15
_symmetry_cell_setting monoclinic
_symmetry_space_group_name_Hall '-C 2yc'
_symmetry_space_group_name_H-M 'C 1 2/c 1'
_atom_sites_solution_hydrogens geom
_atom_sites_solution_primary direct
_atom_sites_solution_secondary difmap
_audit_creation_method SHELXL-97
_cell_angle_alpha 90.00
_cell_angle_beta 93.6240(10)
_cell_angle_gamma 90.00
_cell_formula_units_Z 8
_cell_length_a 62.9641(11)
_cell_length_b 9.5138(2)
_cell_length_c 24.0104(4)
_cell_measurement_reflns_used 5888
_cell_measurement_temperature 173(2)
_cell_measurement_theta_max 70.1
_cell_measurement_theta_min 2.8
_cell_volume 14354.1(5)
_computing_cell_refinement 'Bruker SMART'
_computing_data_collection 'Bruker SMART'
_computing_data_reduction 'Bruker SHELXTL'
_computing_molecular_graphics 'Bruker SHELXTL'
_computing_publication_material 'Bruker SHELXTL'
_computing_structure_refinement 'SHELXL-97 (Sheldrick, 1997)'
_computing_structure_solution 'SHELXS-97 (Sheldrick, 1990)'
_diffrn_ambient_temperature 173(2)
_diffrn_measured_fraction_theta_full 0.972
_diffrn_measured_fraction_theta_max 0.972
_diffrn_measurement_device_type 'CCD area detector'
_diffrn_measurement_method '\w scans'
_diffrn_radiation_monochromator graphite
_diffrn_radiation_source 'fine-focus sealed tube'
_diffrn_radiation_type CuK\a
_diffrn_radiation_wavelength 1.54178
_diffrn_reflns_av_R_equivalents 0.0691
_diffrn_reflns_av_sigmaI/netI 0.0586
_diffrn_reflns_limit_h_max 75
_diffrn_reflns_limit_h_min -72
_diffrn_reflns_limit_k_max 11
_diffrn_reflns_limit_k_min -10
_diffrn_reflns_limit_l_max 27
_diffrn_reflns_limit_l_min -28
_diffrn_reflns_number 53177
_diffrn_reflns_theta_full 70.14
_diffrn_reflns_theta_max 70.14
_diffrn_reflns_theta_min 1.41
_diffrn_standards_decay_% 0
_exptl_absorpt_coefficient_mu 7.356
_exptl_absorpt_correction_T_max 0.895
_exptl_absorpt_correction_T_min 0.667
_exptl_absorpt_correction_type multi-scan
_exptl_absorpt_process_details 'SADABS (Sheldrick, 1998)'
_exptl_crystal_colour yellow
_exptl_crystal_density_diffrn 1.518
_exptl_crystal_density_method 'not measured'
_exptl_crystal_description needle
_exptl_crystal_F_000 6656
_exptl_crystal_size_max 0.15
_exptl_crystal_size_mid 0.10
_exptl_crystal_size_min 0.01
_refine_diff_density_max 0.831
_refine_diff_density_min -0.786
_refine_diff_density_rms 0.084
_refine_ls_extinction_method none
_refine_ls_goodness_of_fit_ref 1.005
_refine_ls_hydrogen_treatment constr
_refine_ls_matrix_type full
_refine_ls_number_parameters 838
_refine_ls_number_reflns 13265
_refine_ls_number_restraints 0
_refine_ls_restrained_S_all 1.005
_refine_ls_R_factor_all 0.0513
_refine_ls_R_factor_gt 0.0339
_refine_ls_shift/su_max 0.001
_refine_ls_shift/su_mean 0.000
_refine_ls_structure_factor_coef Fsqd
_refine_ls_weighting_details 'calc w=1/[\s^2^(Fo^2^)+(0.0345P)^2^+7.4496P] where P=(Fo^2^+2Fc^2^)/3'
_refine_ls_weighting_scheme calc
_refine_ls_wR_factor_gt 0.0783
_refine_ls_wR_factor_ref 0.0870
_reflns_number_gt 10456
_reflns_number_total 13265
_reflns_threshold_expression >2sigma(I)
_cod_data_source_file b700648a.txt
_cod_data_source_block '[NEt4][8].0.5CH2Cl2'
_cod_depositor_comments
;
The following automatic conversions were performed:
'_symmetry_cell_setting' value 'Monoclinic' changed to 'monoclinic'
according to '/home/saulius/struct/CIF-dictionaries/cif_core.dic'
dictionary named 'cif_core.dic' version 2.4.1 from 2010-06-29.

Automatic conversion script
Id: cif_fix_enum 1527 2010-12-29 10:47:43Z saulius 
;
_cod_original_sg_symbol_H-M C2/c
_cod_original_formula_sum 'C69.50 H66 Cl9 N2 O8 P2 Ru2'
_cod_database_code 7005323

loop_
_symmetry_equiv_pos_as_xyz
'x, y, z'
'-x, y, -z+1/2'
'x+1/2, y+1/2, z'
'-x+1/2, y+1/2, -z+1/2'
'-x, -y, -z'
'x, -y, z-1/2'
'-x+1/2, -y+1/2, -z'
'x+1/2, -y+1/2, z-1/2'

loop_
_atom_site_label
_atom_site_type_symbol
_atom_site_fract_x
_atom_site_fract_y
_atom_site_fract_z
_atom_site_U_iso_or_equiv
_atom_site_adp_type
_atom_site_occupancy
_atom_site_symmetry_multiplicity
_atom_site_calc_flag
_atom_site_refinement_flags
_atom_site_disorder_assembly
_atom_site_disorder_group
C1 C 0.03917(5) 0.7536(3) -0.00863(13) 0.0223(7) Uani 1 1 d . . .
C2 C 0.05290(5) 0.7360(4) -0.05142(13) 0.0240(7) Uani 1 1 d . . .
H2A H 0.0668 0.7744 -0.0477 0.029 Uiso 1 1 calc R . .
C3 C 0.04628(5) 0.6626(4) -0.09954(13) 0.0271(7) Uani 1 1 d . . .
H3A H 0.0557 0.6501 -0.1284 0.033 Uiso 1 1 calc R . .
C4 C 0.02595(6) 0.6079(4) -0.10524(14) 0.0295(8) Uani 1 1 d . . .
H4A H 0.0215 0.5570 -0.1379 0.035 Uiso 1 1 calc R . .
C5 C 0.01216(6) 0.6272(4) -0.06346(15) 0.0329(8) Uani 1 1 d . . .
H5A H -0.0019 0.5910 -0.0678 0.039 Uiso 1 1 calc R . .
C6 C 0.01874(5) 0.6990(4) -0.01516(15) 0.0292(8) Uani 1 1 d . . .
H6A H 0.0092 0.7109 0.0136 0.035 Uiso 1 1 calc R . .
C7 C 0.04620(5) 1.0371(3) 0.03214(13) 0.0215(7) Uani 1 1 d . . .
C8 C 0.03427(5) 1.0759(4) -0.01624(13) 0.0249(7) Uani 1 1 d . . .
H8A H 0.0275 1.0061 -0.0394 0.030 Uiso 1 1 calc R . .
C9 C 0.03228(5) 1.2182(4) -0.03053(14) 0.0293(8) Uani 1 1 d . . .
H9A H 0.0243 1.2450 -0.0637 0.035 Uiso 1 1 calc R . .
C10 C 0.04186(6) 1.3190(4) 0.00322(15) 0.0313(8) Uani 1 1 d . . .
H10A H 0.0404 1.4153 -0.0067 0.038 Uiso 1 1 calc R . .
C11 C 0.05359(6) 1.2816(4) 0.05151(17) 0.0355(9) Uani 1 1 d . . .
H11A H 0.0601 1.3521 0.0748 0.043 Uiso 1 1 calc R . .
C12 C 0.05582(6) 1.1404(4) 0.06609(15) 0.0295(8) Uani 1 1 d . . .
H12A H 0.0639 1.1147 0.0992 0.035 Uiso 1 1 calc R . .
C13 C 0.02819(5) 0.8286(4) 0.10283(13) 0.0244(7) Uani 1 1 d . . .
C14 C 0.01520(5) 0.9385(4) 0.11700(14) 0.0310(8) Uani 1 1 d . . .
H14A H 0.0170 1.0288 0.1010 0.037 Uiso 1 1 calc R . .
C15 C -0.00049(6) 0.9175(5) 0.15461(16) 0.0432(11) Uani 1 1 d . . .
H15A H -0.0095 0.9930 0.1639 0.052 Uiso 1 1 calc R . .
C16 C -0.00292(6) 0.7876(5) 0.17808(15) 0.0455(11) Uani 1 1 d . . .
H16A H -0.0137 0.7732 0.2035 0.055 Uiso 1 1 calc R . .
C17 C 0.01020(6) 0.6774(5) 0.16506(15) 0.0409(10) Uani 1 1 d . . .
H17A H 0.0086 0.5882 0.1821 0.049 Uiso 1 1 calc R . .
C18 C 0.02576(5) 0.6966(4) 0.12705(15) 0.0313(8) Uani 1 1 d . . .
H18A H 0.0347 0.6206 0.1177 0.038 Uiso 1 1 calc R . .
C19 C 0.07292(5) 0.8940(3) 0.19465(12) 0.0184(6) Uani 1 1 d . . .
C20 C 0.06865(5) 0.9763(3) 0.24072(13) 0.0212(7) Uani 1 1 d . . .
C21 C 0.06340(5) 0.9141(4) 0.29094(13) 0.0238(7) Uani 1 1 d . . .
C22 C 0.06158(5) 0.7691(4) 0.29426(13) 0.0242(7) Uani 1 1 d . . .
C23 C 0.06405(5) 0.6873(3) 0.24700(14) 0.0231(7) Uani 1 1 d . . .
C24 C 0.06965(5) 0.7466(3) 0.19699(13) 0.0197(7) Uani 1 1 d . . .
C19' C 0.18404(5) 0.7642(3) 0.21033(12) 0.0182(6) Uani 1 1 d . . .
C20' C 0.19547(5) 0.8319(3) 0.25388(13) 0.0192(6) Uani 1 1 d . . .
C21' C 0.20467(5) 0.7571(3) 0.29958(12) 0.0202(7) Uani 1 1 d . . .
C22' C 0.20200(5) 0.6128(3) 0.30240(12) 0.0200(7) Uani 1 1 d . . .
C23' C 0.19017(5) 0.5434(3) 0.25957(12) 0.0178(6) Uani 1 1 d . . .
C24' C 0.18114(5) 0.6159(3) 0.21369(12) 0.0178(6) Uani 1 1 d . . .
C13' C 0.21902(5) 0.6873(3) 0.12495(13) 0.0208(7) Uani 1 1 d . . .
C14' C 0.22254(5) 0.8315(4) 0.13446(13) 0.0230(7) Uani 1 1 d . . .
H14B H 0.2141 0.8990 0.1141 0.028 Uiso 1 1 calc R . .
C15' C 0.23828(5) 0.8751(4) 0.17333(14) 0.0272(7) Uani 1 1 d . . .
H15B H 0.2408 0.9725 0.1792 0.033 Uiso 1 1 calc R . .
C16' C 0.25033(5) 0.7764(4) 0.20380(15) 0.0315(8) Uani 1 1 d . . .
H16B H 0.2612 0.8065 0.2305 0.038 Uiso 1 1 calc R . .
C17' C 0.24666(5) 0.6343(4) 0.19550(14) 0.0296(8) Uani 1 1 d . . .
H17B H 0.2548 0.5673 0.2170 0.036 Uiso 1 1 calc R . .
C18' C 0.23114(5) 0.5891(4) 0.15607(13) 0.0244(7) Uani 1 1 d . . .
H18B H 0.2288 0.4914 0.1503 0.029 Uiso 1 1 calc R . .
C7' C 0.20224(5) 0.4479(3) 0.06348(13) 0.0212(7) Uani 1 1 d . . .
C8' C 0.19227(5) 0.3446(3) 0.09401(13) 0.0249(7) Uani 1 1 d . . .
H8'A H 0.1828 0.3710 0.1215 0.030 Uiso 1 1 calc R . .
C9' C 0.19621(6) 0.2035(4) 0.08422(15) 0.0330(8) Uani 1 1 d . . .
H9'A H 0.1895 0.1336 0.1052 0.040 Uiso 1 1 calc R . .
C10' C 0.20986(6) 0.1642(4) 0.04398(15) 0.0357(9) Uani 1 1 d . . .
H10B H 0.2123 0.0675 0.0368 0.043 Uiso 1 1 calc R . .
C11' C 0.21996(6) 0.2660(4) 0.01422(15) 0.0325(8) Uani 1 1 d . . .
H11B H 0.2295 0.2390 -0.0131 0.039 Uiso 1 1 calc R . .
C12' C 0.21630(5) 0.4076(4) 0.02396(14) 0.0268(7) Uani 1 1 d . . .
H12B H 0.2234 0.4771 0.0036 0.032 Uiso 1 1 calc R . .
C1' C 0.20245(5) 0.7155(3) 0.00934(12) 0.0199(6) Uani 1 1 d . . .
C2' C 0.22126(5) 0.7850(4) -0.00109(14) 0.0248(7) Uani 1 1 d . . .
H2'A H 0.2321 0.7954 0.0280 0.030 Uiso 1 1 calc R . .
C3' C 0.22426(6) 0.8393(4) -0.05390(14) 0.0294(8) Uani 1 1 d . . .
H3'A H 0.2371 0.8875 -0.0605 0.035 Uiso 1 1 calc R . .
C4' C 0.20864(6) 0.8234(4) -0.09679(14) 0.0280(8) Uani 1 1 d . . .
H4'A H 0.2107 0.8600 -0.1328 0.034 Uiso 1 1 calc R . .
C5' C 0.19001(6) 0.7540(4) -0.08667(14) 0.0265(7) Uani 1 1 d . . .
H5'A H 0.1793 0.7427 -0.1159 0.032 Uiso 1 1 calc R . .
C6' C 0.18687(5) 0.7007(3) -0.03415(13) 0.0230(7) Uani 1 1 d . . .
H6'A H 0.1740 0.6536 -0.0277 0.028 Uiso 1 1 calc R . .
C26' C 0.15076(5) 0.5500(3) 0.05878(13) 0.0211(7) Uani 1 1 d . . .
C27' C 0.15802(5) 0.8285(3) 0.05169(13) 0.0228(7) Uani 1 1 d . . .
C26 C 0.08631(5) 0.6353(4) 0.04295(13) 0.0248(7) Uani 1 1 d . A .
C27 C 0.09436(5) 0.9088(4) 0.03325(13) 0.0254(7) Uani 1 1 d . A .
C25 C 0.11452(5) 0.7564(3) 0.12435(12) 0.0213(6) Uani 0.50 1 d P A 1
N1' N 0.11452(5) 0.7564(3) 0.12435(12) 0.0213(6) Uani 0.50 1 d P A 2
C54 C 0.11662(5) 1.0536(3) 0.33637(13) 0.0218(7) Uani 1 1 d . . .
H54A H 0.1018 1.0351 0.3355 0.026 Uiso 1 1 calc R . .
C55 C 0.12610(5) 1.1883(3) 0.36075(13) 0.0235(7) Uani 1 1 d . . .
H55A H 0.1354 1.2322 0.3338 0.028 Uiso 1 1 calc R . .
H55B H 0.1349 1.1672 0.3954 0.028 Uiso 1 1 calc R . .
C56 C 0.10814(6) 1.2896(4) 0.37355(15) 0.0283(8) Uani 1 1 d . . .
H56A H 0.0998 1.3128 0.3384 0.034 Uiso 1 1 calc R . .
H56B H 0.0985 1.2427 0.3987 0.034 Uiso 1 1 calc R . .
C57 C 0.11656(7) 1.4251(4) 0.40084(16) 0.0381(9) Uani 1 1 d . . .
H57A H 0.1046 1.4865 0.4085 0.057 Uiso 1 1 calc R . .
H57B H 0.1258 1.4732 0.3756 0.057 Uiso 1 1 calc R . .
H57C H 0.1247 1.4028 0.4359 0.057 Uiso 1 1 calc R . .
C58 C 0.14970(5) 0.9137(4) 0.35722(13) 0.0229(7) Uani 1 1 d . . .
H58A H 0.1582 0.9994 0.3658 0.027 Uiso 1 1 calc R . .
H58B H 0.1592 0.8437 0.3412 0.027 Uiso 1 1 calc R . .
C59 C 0.14217(5) 0.8552(4) 0.41174(13) 0.0257(7) Uani 1 1 d . . .
H59A H 0.1319 0.7777 0.4037 0.031 Uiso 1 1 calc R . .
H59B H 0.1348 0.9299 0.4319 0.031 Uiso 1 1 calc R . .
C60 C 0.16134(6) 0.8007(4) 0.44829(14) 0.0296(8) Uani 1 1 d . . .
H60A H 0.1728 0.8722 0.4495 0.036 Uiso 1 1 calc R . .
H60B H 0.1570 0.7868 0.4869 0.036 Uiso 1 1 calc R . .
C61 C 0.16990(6) 0.6636(4) 0.42684(15) 0.0334(8) Uani 1 1 d . . .
H61A H 0.1822 0.6335 0.4511 0.050 Uiso 1 1 calc R . .
H61B H 0.1743 0.6770 0.3888 0.050 Uiso 1 1 calc R . .
H61C H 0.1588 0.5916 0.4268 0.050 Uiso 1 1 calc R . .
C62 C 0.11939(5) 0.8200(3) 0.29568(13) 0.0197(6) Uani 1 1 d . . .
H62A H 0.1115 0.7886 0.3278 0.024 Uiso 1 1 calc R . .
H62B H 0.1087 0.8477 0.2656 0.024 Uiso 1 1 calc R . .
C63 C 0.13180(5) 0.6956(3) 0.27524(14) 0.0230(7) Uani 1 1 d . . .
H63A H 0.1417 0.6600 0.3056 0.028 Uiso 1 1 calc R . .
H63B H 0.1402 0.7245 0.2437 0.028 Uiso 1 1 calc R . .
C64 C 0.11608(5) 0.5810(3) 0.25640(14) 0.0238(7) Uani 1 1 d . . .
H64A H 0.1066 0.6169 0.2252 0.029 Uiso 1 1 calc R . .
H64B H 0.1072 0.5573 0.2876 0.029 Uiso 1 1 calc R . .
C65 C 0.12719(6) 0.4479(4) 0.23757(15) 0.0309(8) Uani 1 1 d . . .
H65A H 0.1165 0.3772 0.2259 0.046 Uiso 1 1 calc R . .
H65B H 0.1364 0.4109 0.2686 0.046 Uiso 1 1 calc R . .
H65C H 0.1358 0.4703 0.2061 0.046 Uiso 1 1 calc R . .
C66 C 0.14314(5) 1.0123(3) 0.26403(12) 0.0202(6) Uani 1 1 d . . .
H66A H 0.1518 1.0937 0.2776 0.024 Uiso 1 1 calc R . .
H66B H 0.1531 0.9410 0.2506 0.024 Uiso 1 1 calc R . .
C67 C 0.12871(5) 1.0603(3) 0.21489(13) 0.0229(7) Uani 1 1 d . . .
H67A H 0.1188 1.1329 0.2272 0.027 Uiso 1 1 calc R . .
H67B H 0.1202 0.9798 0.1996 0.027 Uiso 1 1 calc R . .
C68 C 0.14221(6) 1.1208(4) 0.16966(13) 0.0264(7) Uani 1 1 d . . .
H68A H 0.1505 1.2020 0.1851 0.032 Uiso 1 1 calc R . .
H68B H 0.1524 1.0485 0.1585 0.032 Uiso 1 1 calc R . .
C69 C 0.12849(7) 1.1678(4) 0.11846(15) 0.0378(9) Uani 1 1 d . . .
H69A H 0.1376 1.2051 0.0904 0.057 Uiso 1 1 calc R . .
H69B H 0.1186 1.2411 0.1292 0.057 Uiso 1 1 calc R . .
H69C H 0.1204 1.0874 0.1029 0.057 Uiso 1 1 calc R . .
Cl1 Cl 0.070923(13) 1.15753(8) 0.23466(3) 0.02675(17) Uani 1 1 d . . .
Cl2 Cl 0.059365(13) 1.01864(10) 0.34848(3) 0.03147(19) Uani 1 1 d . . .
Cl3 Cl 0.057600(14) 0.68958(10) 0.35753(3) 0.0340(2) Uani 1 1 d . . .
Cl4 Cl 0.060173(13) 0.50637(9) 0.24879(3) 0.02980(18) Uani 1 1 d . . .
Cl1' Cl 0.198613(12) 1.01335(8) 0.24905(3) 0.02181(16) Uani 1 1 d . . .
Cl2' Cl 0.219628(14) 0.84442(9) 0.35179(3) 0.03207(19) Uani 1 1 d . . .
Cl3' Cl 0.213932(12) 0.51893(8) 0.35747(3) 0.02479(17) Uani 1 1 d . . .
Cl4' Cl 0.187113(13) 0.36170(8) 0.26102(3) 0.02428(17) Uani 1 1 d . . .
N1 N 0.13213(5) 0.7330(3) 0.13072(11) 0.0198(6) Uani 0.50 1 d P A 1
C25' C 0.13213(5) 0.7330(3) 0.13072(11) 0.0198(6) Uani 0.50 1 d P A 2
N2 N 0.13222(4) 0.9502(3) 0.31346(10) 0.0197(5) Uani 1 1 d . . .
O1 O 0.07959(3) 0.9490(2) 0.14809(8) 0.0202(5) Uani 1 1 d . A .
O2 O 0.07252(3) 0.6701(2) 0.15197(9) 0.0209(5) Uani 1 1 d . A .
O1' O 0.17609(3) 0.8301(2) 0.16514(8) 0.0185(4) Uani 1 1 d . A .
O2' O 0.17013(3) 0.5519(2) 0.17202(8) 0.0193(4) Uani 1 1 d . A .
O3' O 0.14253(4) 0.4669(3) 0.03146(9) 0.0294(5) Uani 1 1 d . . .
O4' O 0.15406(4) 0.9165(3) 0.02081(10) 0.0333(6) Uani 1 1 d . . .
O3 O 0.08848(4) 0.5359(3) 0.01779(10) 0.0337(6) Uani 1 1 d . . .
O4 O 0.10128(4) 0.9732(3) -0.00104(10) 0.0342(6) Uani 1 1 d . . .
P1 P 0.048686(12) 0.85267(9) 0.05334(3) 0.01930(17) Uani 1 1 d . A .
P1' P 0.197359(12) 0.63426(8) 0.07613(3) 0.01743(16) Uani 1 1 d . A .
Ru1 Ru 0.083440(4) 0.79411(3) 0.088943(9) 0.01854(7) Uani 1 1 d . . .
Ru1' Ru 0.163360(4) 0.68863(2) 0.106344(9) 0.01665(6) Uani 1 1 d . . .
Cl9 Cl 0.02146(3) 0.2819(2) 0.17682(9) 0.0461(5) Uani 0.50 1 d P . .
Cl10 Cl 0.01042(4) 0.2505(3) 0.23850(11) 0.0963(9) Uani 0.50 1 d P . 1
C70 C 0.01042(4) 0.2505(3) 0.23850(11) 0.0963(9) Uani 0.50 1 d P . 2
H70A H 0.0158 0.1551 0.2481 0.116 Uiso 0.50 1 calc PR . 2
H70B H 0.0187 0.3140 0.2644 0.116 Uiso 0.50 1 calc PR . 2

loop_
_atom_site_aniso_label
_atom_site_aniso_U_11
_atom_site_aniso_U_22
_atom_site_aniso_U_33
_atom_site_aniso_U_23
_atom_site_aniso_U_13
_atom_site_aniso_U_12
C1 0.0201(17) 0.0237(18) 0.0225(16) -0.0002(12) -0.0027(13) 0.0012(14)
C2 0.0223(17) 0.0259(19) 0.0234(17) 0.0002(13) -0.0011(13) -0.0041(14)
C3 0.0265(18) 0.034(2) 0.0214(17) -0.0005(13) 0.0025(13) 0.0012(15)
C4 0.0294(19) 0.032(2) 0.0264(18) -0.0059(14) -0.0060(14) -0.0025(16)
C5 0.0196(18) 0.043(2) 0.036(2) -0.0082(16) -0.0054(15) -0.0054(16)
C6 0.0192(17) 0.037(2) 0.0306(19) -0.0062(15) -0.0008(14) -0.0009(15)
C7 0.0167(16) 0.0244(18) 0.0234(16) 0.0018(12) 0.0026(12) 0.0011(13)
C8 0.0214(17) 0.031(2) 0.0226(16) -0.0014(13) 0.0015(13) 0.0045(14)
C9 0.0247(18) 0.038(2) 0.0255(17) 0.0095(14) 0.0044(14) 0.0088(16)
C10 0.0287(19) 0.028(2) 0.037(2) 0.0077(15) 0.0032(15) 0.0035(16)
C11 0.034(2) 0.026(2) 0.045(2) 0.0030(16) -0.0086(17) 0.0001(16)
C12 0.0272(19) 0.027(2) 0.0332(19) 0.0024(14) -0.0079(15) 0.0001(15)
C13 0.0163(16) 0.036(2) 0.0204(16) -0.0015(13) -0.0031(12) -0.0071(14)
C14 0.0231(18) 0.043(2) 0.0272(18) -0.0082(15) 0.0008(14) 0.0000(16)
C15 0.026(2) 0.071(3) 0.033(2) -0.019(2) 0.0046(16) 0.000(2)
C16 0.024(2) 0.091(4) 0.0220(19) -0.008(2) 0.0035(15) -0.014(2)
C17 0.027(2) 0.065(3) 0.030(2) 0.0104(18) -0.0048(16) -0.023(2)
C18 0.0219(18) 0.040(2) 0.0306(19) 0.0044(15) -0.0071(14) -0.0109(16)
C19 0.0136(15) 0.0210(17) 0.0200(15) 0.0007(12) -0.0032(12) 0.0012(13)
C20 0.0156(15) 0.0217(18) 0.0258(16) -0.0006(12) -0.0019(12) 0.0027(13)
C21 0.0171(16) 0.032(2) 0.0228(16) -0.0053(13) 0.0027(13) 0.0024(14)
C22 0.0193(16) 0.032(2) 0.0213(16) 0.0045(13) 0.0027(13) -0.0031(14)
C23 0.0168(16) 0.0240(18) 0.0287(17) 0.0030(13) 0.0025(13) -0.0014(13)
C24 0.0128(15) 0.0218(17) 0.0241(16) -0.0017(12) -0.0014(12) 0.0012(13)
C19' 0.0165(15) 0.0184(17) 0.0200(15) 0.0002(11) 0.0032(12) 0.0019(12)
C20' 0.0164(16) 0.0182(17) 0.0234(16) 0.0009(12) 0.0045(12) 0.0011(13)
C21' 0.0182(16) 0.0230(18) 0.0193(15) -0.0038(12) -0.0001(12) -0.0027(13)
C22' 0.0170(16) 0.0240(18) 0.0187(15) 0.0021(12) -0.0007(12) 0.0052(13)
C23' 0.0194(16) 0.0127(16) 0.0216(15) -0.0010(11) 0.0036(12) 0.0004(12)
C24' 0.0137(15) 0.0185(17) 0.0214(15) -0.0017(12) 0.0021(12) 0.0001(12)
C13' 0.0123(15) 0.0299(19) 0.0206(16) -0.0002(12) 0.0036(12) -0.0004(13)
C14' 0.0167(16) 0.0282(19) 0.0244(16) -0.0008(13) 0.0034(12) 0.0012(14)
C15' 0.0205(17) 0.031(2) 0.0309(18) -0.0061(14) 0.0075(14) -0.0064(15)
C16' 0.0160(17) 0.048(2) 0.0297(19) -0.0042(15) -0.0003(14) -0.0052(16)
C17' 0.0215(18) 0.041(2) 0.0259(18) 0.0020(15) -0.0012(14) 0.0047(16)
C18' 0.0204(17) 0.0288(19) 0.0241(16) 0.0026(13) 0.0018(13) 0.0020(14)
C7' 0.0191(16) 0.0220(18) 0.0221(16) -0.0003(12) -0.0014(12) 0.0049(13)
C8' 0.0267(18) 0.0234(18) 0.0246(17) -0.0011(13) 0.0021(13) 0.0027(14)
C9' 0.042(2) 0.023(2) 0.035(2) 0.0030(14) 0.0054(16) 0.0039(16)
C10' 0.048(2) 0.024(2) 0.035(2) -0.0026(14) 0.0033(17) 0.0108(17)
C11' 0.035(2) 0.031(2) 0.0317(19) -0.0020(15) 0.0050(16) 0.0137(17)
C12' 0.0275(18) 0.0273(19) 0.0256(17) -0.0007(13) 0.0005(14) 0.0041(15)
C1' 0.0224(16) 0.0185(17) 0.0191(15) 0.0016(11) 0.0037(12) 0.0043(13)
C2' 0.0219(17) 0.0270(19) 0.0257(17) 0.0014(13) 0.0031(13) 0.0022(14)
C3' 0.032(2) 0.027(2) 0.0298(18) 0.0027(14) 0.0107(15) 0.0011(16)
C4' 0.036(2) 0.027(2) 0.0218(17) 0.0038(13) 0.0078(14) 0.0065(16)
C5' 0.0309(19) 0.0263(19) 0.0224(17) -0.0027(13) 0.0011(14) 0.0068(15)
C6' 0.0216(17) 0.0238(18) 0.0239(16) -0.0011(12) 0.0043(13) 0.0011(14)
C26' 0.0187(16) 0.0227(18) 0.0219(16) 0.0055(13) 0.0007(12) 0.0016(14)
C27' 0.0203(17) 0.0234(18) 0.0248(17) -0.0022(13) 0.0029(13) 0.0010(14)
C26 0.0175(16) 0.032(2) 0.0243(17) 0.0024(14) 0.0003(13) -0.0027(14)
C27 0.0200(17) 0.031(2) 0.0251(17) -0.0026(14) -0.0025(13) -0.0014(15)
C25 0.0166(16) 0.0250(17) 0.0221(15) 0.0010(11) -0.0005(11) 0.0029(12)
N1' 0.0166(16) 0.0250(17) 0.0221(15) 0.0010(11) -0.0005(11) 0.0029(12)
C54 0.0153(16) 0.0229(18) 0.0272(16) -0.0028(13) 0.0032(12) 0.0035(13)
C55 0.0197(16) 0.0273(19) 0.0235(16) -0.0010(13) 0.0004(13) -0.0006(14)
C56 0.0290(19) 0.0248(19) 0.0314(18) -0.0046(14) 0.0049(14) 0.0009(15)
C57 0.047(2) 0.035(2) 0.032(2) -0.0067(15) 0.0026(17) -0.0013(19)
C58 0.0188(16) 0.0266(19) 0.0226(16) 0.0006(13) -0.0035(13) 0.0020(14)
C59 0.0267(18) 0.0289(19) 0.0217(17) 0.0010(13) 0.0021(13) 0.0041(15)
C60 0.032(2) 0.030(2) 0.0262(18) 0.0035(14) -0.0046(14) 0.0005(16)
C61 0.030(2) 0.036(2) 0.033(2) 0.0089(15) 0.0005(15) 0.0082(17)
C62 0.0170(15) 0.0206(17) 0.0211(16) -0.0002(12) -0.0006(12) -0.0025(13)
C63 0.0222(17) 0.0205(18) 0.0264(17) 0.0004(12) 0.0015(13) 0.0028(14)
C64 0.0221(17) 0.0215(18) 0.0279(17) 0.0011(13) 0.0033(13) 0.0014(14)
C65 0.033(2) 0.0220(19) 0.039(2) -0.0017(14) 0.0102(16) -0.0011(15)
C66 0.0172(16) 0.0207(17) 0.0232(16) 0.0006(12) 0.0044(12) -0.0002(13)
C67 0.0242(17) 0.0197(17) 0.0246(16) -0.0005(12) 0.0007(13) 0.0003(14)
C68 0.0314(19) 0.0227(18) 0.0256(17) 0.0030(13) 0.0045(14) 0.0014(15)
C69 0.051(2) 0.036(2) 0.0254(19) 0.0043(15) -0.0044(17) -0.0062(19)
Cl1 0.0284(4) 0.0214(4) 0.0303(4) -0.0032(3) 0.0001(3) 0.0037(3)
Cl2 0.0277(4) 0.0402(5) 0.0272(4) -0.0104(3) 0.0072(3) -0.0014(4)
Cl3 0.0349(5) 0.0430(5) 0.0248(4) 0.0060(3) 0.0091(3) -0.0012(4)
Cl4 0.0312(4) 0.0244(4) 0.0343(4) 0.0051(3) 0.0060(3) -0.0042(3)
Cl1' 0.0210(4) 0.0171(4) 0.0269(4) -0.0014(3) -0.0015(3) -0.0017(3)
Cl2' 0.0404(5) 0.0272(5) 0.0267(4) -0.0011(3) -0.0132(3) -0.0060(4)
Cl3' 0.0258(4) 0.0257(4) 0.0221(4) 0.0031(3) -0.0041(3) 0.0036(3)
Cl4' 0.0290(4) 0.0178(4) 0.0254(4) 0.0019(3) -0.0034(3) 0.0009(3)
N1 0.0192(16) 0.0174(15) 0.0225(15) -0.0018(11) 0.0002(11) 0.0006(12)
C25' 0.0192(16) 0.0174(15) 0.0225(15) -0.0018(11) 0.0002(11) 0.0006(12)
N2 0.0174(13) 0.0219(15) 0.0195(13) -0.0001(10) -0.0014(10) -0.0002(11)
O1 0.0198(11) 0.0208(12) 0.0201(11) 0.0000(8) 0.0013(8) -0.0008(9)
O2 0.0208(12) 0.0205(12) 0.0214(11) 0.0004(8) 0.0022(9) -0.0014(9)
O1' 0.0208(11) 0.0149(11) 0.0192(11) -0.0014(8) -0.0033(8) 0.0013(9)
O2' 0.0216(11) 0.0168(11) 0.0192(11) -0.0005(8) -0.0020(8) 0.0000(9)
O3' 0.0301(13) 0.0303(14) 0.0274(12) -0.0059(10) -0.0023(10) -0.0044(11)
O4' 0.0381(15) 0.0300(15) 0.0318(13) 0.0103(11) 0.0034(11) 0.0074(11)
O3 0.0357(15) 0.0314(15) 0.0343(14) -0.0100(11) 0.0030(11) 0.0016(12)
O4 0.0326(14) 0.0428(16) 0.0274(13) 0.0079(11) 0.0034(10) -0.0083(12)
P1 0.0147(4) 0.0232(4) 0.0198(4) -0.0008(3) -0.0004(3) -0.0006(3)
P1' 0.0150(4) 0.0189(4) 0.0183(4) 0.0007(3) 0.0006(3) 0.0016(3)
Ru1 0.01600(13) 0.02147(14) 0.01796(12) -0.00050(9) -0.00057(9) -0.00096(10)
Ru1' 0.01533(12) 0.01779(13) 0.01664(12) 0.00032(8) -0.00039(9) 0.00099(9)
Cl9 0.0446(11) 0.0415(12) 0.0499(12) -0.0002(8) -0.0157(9) 0.0024(9)
Cl10 0.0830(17) 0.134(2) 0.0730(16) 0.0035(15) 0.0139(13) -0.0511(16)
C70 0.0830(17) 0.134(2) 0.0730(16) 0.0035(15) 0.0139(13) -0.0511(16)

loop_
_atom_type_symbol
_atom_type_description
_atom_type_scat_dispersion_real
_atom_type_scat_dispersion_imag
_atom_type_scat_source
C C 0.0181 0.0091 'International Tables Vol C Tables 4.2.6.8 and 6.1.1.4'
H H 0.0000 0.0000 'International Tables Vol C Tables 4.2.6.8 and 6.1.1.4'
N N 0.0311 0.0180 'International Tables Vol C Tables 4.2.6.8 and 6.1.1.4'
O O 0.0492 0.0322 'International Tables Vol C Tables 4.2.6.8 and 6.1.1.4'
P P 0.2955 0.4335 'International Tables Vol C Tables 4.2.6.8 and 6.1.1.4'
Cl Cl 0.3639 0.7018 'International Tables Vol C Tables 4.2.6.8 and 6.1.1.4'
Ru Ru 0.0552 3.2960 'International Tables Vol C Tables 4.2.6.8 and 6.1.1.4'

loop_
_geom_angle_atom_site_label_1
_geom_angle_atom_site_label_2
_geom_angle_atom_site_label_3
_geom_angle
_geom_angle_site_symmetry_1
_geom_angle_site_symmetry_3
_geom_angle_publ_flag
C6 C1 C2 119.0(3) . . ?
C6 C1 P1 122.6(3) . . ?
C2 C1 P1 118.4(2) . . ?
C3 C2 C1 120.4(3) . . ?
C3 C2 H2A 119.8 . . ?
C1 C2 H2A 119.8 . . ?
C4 C3 C2 119.9(3) . . ?
C4 C3 H3A 120.0 . . ?
C2 C3 H3A 120.0 . . ?
C5 C4 C3 120.0(3) . . ?
C5 C4 H4A 120.0 . . ?
C3 C4 H4A 120.0 . . ?
C4 C5 C6 120.4(3) . . ?
C4 C5 H5A 119.8 . . ?
C6 C5 H5A 119.8 . . ?
C5 C6 C1 120.3(3) . . ?
C5 C6 H6A 119.8 . . ?
C1 C6 H6A 119.8 . . ?
C12 C7 C8 119.6(3) . . ?
C12 C7 P1 119.2(2) . . ?
C8 C7 P1 121.2(3) . . ?
C7 C8 C9 119.7(3) . . ?
C7 C8 H8A 120.1 . . ?
C9 C8 H8A 120.1 . . ?
C10 C9 C8 120.1(3) . . ?
C10 C9 H9A 119.9 . . ?
C8 C9 H9A 119.9 . . ?
C9 C10 C11 120.6(3) . . ?
C9 C10 H10A 119.7 . . ?
C11 C10 H10A 119.7 . . ?
C10 C11 C12 120.0(3) . . ?
C10 C11 H11A 120.0 . . ?
C12 C11 H11A 120.0 . . ?
C7 C12 C11 120.0(3) . . ?
C7 C12 H12A 120.0 . . ?
C11 C12 H12A 120.0 . . ?
C14 C13 C18 119.7(3) . . ?
C14 C13 P1 121.3(3) . . ?
C18 C13 P1 119.0(3) . . ?
C13 C14 C15 120.3(4) . . ?
C13 C14 H14A 119.8 . . ?
C15 C14 H14A 119.8 . . ?
C16 C15 C14 119.9(4) . . ?
C16 C15 H15A 120.1 . . ?
C14 C15 H15A 120.1 . . ?
C15 C16 C17 120.4(4) . . ?
C15 C16 H16A 119.8 . . ?
C17 C16 H16A 119.8 . . ?
C16 C17 C18 120.3(4) . . ?
C16 C17 H17A 119.9 . . ?
C18 C17 H17A 119.9 . . ?
C17 C18 C13 119.4(4) . . ?
C17 C18 H18A 120.3 . . ?
C13 C18 H18A 120.3 . . ?
O1 C19 C20 122.3(3) . . ?
O1 C19 C24 118.5(3) . . ?
C20 C19 C24 119.2(3) . . ?
C19 C20 C21 120.8(3) . . ?
C19 C20 Cl1 118.0(2) . . ?
C21 C20 Cl1 121.1(2) . . ?
C22 C21 C20 119.6(3) . . ?
C22 C21 Cl2 120.5(2) . . ?
C20 C21 Cl2 119.8(3) . . ?
C21 C22 C23 119.7(3) . . ?
C21 C22 Cl3 120.2(3) . . ?
C23 C22 Cl3 120.1(3) . . ?
C24 C23 C22 121.6(3) . . ?
C24 C23 Cl4 117.7(3) . . ?
C22 C23 Cl4 120.6(3) . . ?
O2 C24 C23 122.5(3) . . ?
O2 C24 C19 118.9(3) . . ?
C23 C24 C19 118.6(3) . . ?
O1' C19' C20' 123.3(3) . . ?
O1' C19' C24' 118.2(3) . . ?
C20' C19' C24' 118.6(3) . . ?
C19' C20' C21' 121.5(3) . . ?
C19' C20' Cl1' 117.7(2) . . ?
C21' C20' Cl1' 120.8(2) . . ?
C22' C21' C20' 119.7(3) . . ?
C22' C21' Cl2' 120.1(2) . . ?
C20' C21' Cl2' 120.2(2) . . ?
C21' C22' C23' 119.6(3) . . ?
C21' C22' Cl3' 120.1(2) . . ?
C23' C22' Cl3' 120.3(2) . . ?
C24' C23' C22' 121.4(3) . . ?
C24' C23' Cl4' 117.9(2) . . ?
C22' C23' Cl4' 120.6(2) . . ?
O2' C24' C23' 122.5(3) . . ?
O2' C24' C19' 118.2(3) . . ?
C23' C24' C19' 119.2(3) . . ?
C18' C13' C14' 119.5(3) . . ?
C18' C13' P1' 121.6(3) . . ?
C14' C13' P1' 118.7(2) . . ?
C15' C14' C13' 120.1(3) . . ?
C15' C14' H14B 120.0 . . ?
C13' C14' H14B 120.0 . . ?
C14' C15' C16' 119.9(3) . . ?
C14' C15' H15B 120.0 . . ?
C16' C15' H15B 120.0 . . ?
C17' C16' C15' 120.3(3) . . ?
C17' C16' H16B 119.9 . . ?
C15' C16' H16B 119.9 . . ?
C16' C17' C18' 120.4(3) . . ?
C16' C17' H17B 119.8 . . ?
C18' C17' H17B 119.8 . . ?
C17' C18' C13' 119.8(3) . . ?
C17' C18' H18B 120.1 . . ?
C13' C18' H18B 120.1 . . ?
C12' C7' C8' 119.3(3) . . ?
C12' C7' P1' 120.1(3) . . ?
C8' C7' P1' 120.6(2) . . ?
C9' C8' C7' 120.0(3) . . ?
C9' C8' H8'A 120.0 . . ?
C7' C8' H8'A 120.0 . . ?
C10' C9' C8' 120.4(3) . . ?
C10' C9' H9'A 119.8 . . ?
C8' C9' H9'A 119.8 . . ?
C11' C10' C9' 119.8(3) . . ?
C11' C10' H10B 120.1 . . ?
C9' C10' H10B 120.1 . . ?
C10' C11' C12' 120.4(3) . . ?
C10' C11' H11B 119.8 . . ?
C12' C11' H11B 119.8 . . ?
C11' C12' C7' 120.1(3) . . ?
C11' C12' H12B 119.9 . . ?
C7' C12' H12B 119.9 . . ?
C2' C1' C6' 118.6(3) . . ?
C2' C1' P1' 123.8(2) . . ?
C6' C1' P1' 117.5(2) . . ?
C1' C2' C3' 120.4(3) . . ?
C1' C2' H2'A 119.8 . . ?
C3' C2' H2'A 119.8 . . ?
C4' C3' C2' 120.3(3) . . ?
C4' C3' H3'A 119.8 . . ?
C2' C3' H3'A 119.8 . . ?
C5' C4' C3' 119.5(3) . . ?
C5' C4' H4'A 120.3 . . ?
C3' C4' H4'A 120.3 . . ?
C4' C5' C6' 120.4(3) . . ?
C4' C5' H5'A 119.8 . . ?
C6' C5' H5'A 119.8 . . ?
C5' C6' C1' 120.8(3) . . ?
C5' C6' H6'A 119.6 . . ?
C1' C6' H6'A 119.6 . . ?
O3' C26' Ru1' 177.3(3) . . ?
O4' C27' Ru1' 176.1(3) . . ?
O3 C26 Ru1 176.2(3) . . ?
O4 C27 Ru1 177.3(3) . . ?
N1 C25 Ru1 164.1(3) . . ?
C55 C54 N2 116.1(3) . . ?
C55 C54 H54A 122.0 . . ?
N2 C54 H54A 122.0 . . ?
C54 C55 C56 109.3(3) . . ?
C54 C55 H55A 109.8 . . ?
C56 C55 H55A 109.8 . . ?
C54 C55 H55B 109.8 . . ?
C56 C55 H55B 109.8 . . ?
H55A C55 H55B 108.3 . . ?
C57 C56 C55 112.1(3) . . ?
C57 C56 H56A 109.2 . . ?
C55 C56 H56A 109.2 . . ?
C57 C56 H56B 109.2 . . ?
C55 C56 H56B 109.2 . . ?
H56A C56 H56B 107.9 . . ?
C56 C57 H57A 109.5 . . ?
C56 C57 H57B 109.5 . . ?
H57A C57 H57B 109.5 . . ?
C56 C57 H57C 109.5 . . ?
H57A C57 H57C 109.5 . . ?
H57B C57 H57C 109.5 . . ?
N2 C58 C59 115.3(3) . . ?
N2 C58 H58A 108.4 . . ?
C59 C58 H58A 108.4 . . ?
N2 C58 H58B 108.4 . . ?
C59 C58 H58B 108.4 . . ?
H58A C58 H58B 107.5 . . ?
C58 C59 C60 109.7(3) . . ?
C58 C59 H59A 109.7 . . ?
C60 C59 H59A 109.7 . . ?
C58 C59 H59B 109.7 . . ?
C60 C59 H59B 109.7 . . ?
H59A C59 H59B 108.2 . . ?
C61 C60 C59 112.3(3) . . ?
C61 C60 H60A 109.1 . . ?
C59 C60 H60A 109.1 . . ?
C61 C60 H60B 109.1 . . ?
C59 C60 H60B 109.1 . . ?
H60A C60 H60B 107.9 . . ?
C60 C61 H61A 109.5 . . ?
C60 C61 H61B 109.5 . . ?
H61A C61 H61B 109.5 . . ?
C60 C61 H61C 109.5 . . ?
H61A C61 H61C 109.5 . . ?
H61B C61 H61C 109.5 . . ?
C63 C62 N2 116.7(3) . . ?
C63 C62 H62A 108.1 . . ?
N2 C62 H62A 108.1 . . ?
C63 C62 H62B 108.1 . . ?
N2 C62 H62B 108.1 . . ?
H62A C62 H62B 107.3 . . ?
C62 C63 C64 108.4(3) . . ?
C62 C63 H63A 110.0 . . ?
C64 C63 H63A 110.0 . . ?
C62 C63 H63B 110.0 . . ?
C64 C63 H63B 110.0 . . ?
H63A C63 H63B 108.4 . . ?
C63 C64 C65 112.3(3) . . ?
C63 C64 H64A 109.1 . . ?
C65 C64 H64A 109.1 . . ?
C63 C64 H64B 109.1 . . ?
C65 C64 H64B 109.1 . . ?
H64A C64 H64B 107.9 . . ?
C64 C65 H65A 109.5 . . ?
C64 C65 H65B 109.5 . . ?
H65A C65 H65B 109.5 . . ?
C64 C65 H65C 109.5 . . ?
H65A C65 H65C 109.5 . . ?
H65B C65 H65C 109.5 . . ?
C67 C66 N2 116.4(3) . . ?
C67 C66 H66A 108.2 . . ?
N2 C66 H66A 108.2 . . ?
C67 C66 H66B 108.2 . . ?
N2 C66 H66B 108.2 . . ?
H66A C66 H66B 107.3 . . ?
C66 C67 C68 109.5(3) . . ?
C66 C67 H67A 109.8 . . ?
C68 C67 H67A 109.8 . . ?
C66 C67 H67B 109.8 . . ?
C68 C67 H67B 109.8 . . ?
H67A C67 H67B 108.2 . . ?
C69 C68 C67 111.7(3) . . ?
C69 C68 H68A 109.3 . . ?
C67 C68 H68A 109.3 . . ?
C69 C68 H68B 109.3 . . ?
C67 C68 H68B 109.3 . . ?
H68A C68 H68B 107.9 . . ?
C68 C69 H69A 109.5 . . ?
C68 C69 H69B 109.5 . . ?
H69A C69 H69B 109.5 . . ?
C68 C69 H69C 109.5 . . ?
H69A C69 H69C 109.5 . . ?
H69B C69 H69C 109.5 . . ?
C25 N1 Ru1' 156.3(3) . . ?
C58 N2 C54 110.8(2) . . ?
C58 N2 C62 111.0(2) . . ?
C54 N2 C62 106.5(2) . . ?
C58 N2 C66 106.6(2) . . ?
C54 N2 C66 111.3(2) . . ?
C62 N2 C66 110.7(2) . . ?
C19 O1 Ru1 110.75(19) . . ?
C24 O2 Ru1 110.62(19) . . ?
C19' O1' Ru1' 111.13(18) . . ?
C24' O2' Ru1' 111.05(18) . . ?
C13 P1 C1 104.86(15) . . ?
C13 P1 C7 104.47(15) . . ?
C1 P1 C7 104.45(15) . . ?
C13 P1 Ru1 114.32(11) . . ?
C1 P1 Ru1 114.86(11) . . ?
C7 P1 Ru1 112.78(10) . . ?
C13' P1' C1' 106.47(15) . . ?
C13' P1' C7' 104.47(15) . . ?
C1' P1' C7' 102.93(14) . . ?
C13' P1' Ru1' 113.58(10) . . ?
C1' P1' Ru1' 112.95(10) . . ?
C7' P1' Ru1' 115.39(11) . . ?
C26 Ru1 C27 89.73(14) . . ?
C26 Ru1 O2 91.15(12) . . ?
C27 Ru1 O2 177.76(11) . . ?
C26 Ru1 O1 172.15(12) . . ?
C27 Ru1 O1 97.95(12) . . ?
O2 Ru1 O1 81.12(8) . . ?
C26 Ru1 C25 88.79(13) . . ?
C27 Ru1 C25 90.78(13) . . ?
O2 Ru1 C25 87.19(10) . . ?
O1 Ru1 C25 89.45(10) . . ?
C26 Ru1 P1 95.61(10) . . ?
C27 Ru1 P1 88.74(10) . . ?
O2 Ru1 P1 93.22(6) . . ?
O1 Ru1 P1 86.25(6) . . ?
C25 Ru1 P1 175.57(8) . . ?
C27' Ru1' C26' 91.29(14) . . ?
C27' Ru1' O2' 174.02(11) . . ?
C26' Ru1' O2' 94.61(11) . . ?
C27' Ru1' O1' 93.45(11) . . ?
C26' Ru1' O1' 174.35(11) . . ?
O2' Ru1' O1' 80.61(8) . . ?
C27' Ru1' N1 85.64(12) . . ?
C26' Ru1' N1 86.82(12) . . ?
O2' Ru1' N1 93.70(10) . . ?
O1' Ru1' N1 90.47(10) . . ?
C27' Ru1' P1' 93.80(10) . . ?
C26' Ru1' P1' 90.90(10) . . ?
O2' Ru1' P1' 87.09(6) . . ?
O1' Ru1' P1' 91.85(6) . . ?
N1 Ru1' P1' 177.64(8) . . ?
Cl10 Cl10 Cl9 139.3(3) 2 . ?

loop_
_geom_bond_atom_site_label_1
_geom_bond_atom_site_label_2
_geom_bond_distance
_geom_bond_site_symmetry_2
_geom_bond_publ_flag
C1 C6 1.387(5) . ?
C1 C2 1.394(5) . ?
C1 P1 1.830(3) . ?
C2 C3 1.391(5) . ?
C2 H2A 0.9500 . ?
C3 C4 1.381(5) . ?
C3 H3A 0.9500 . ?
C4 C5 1.380(5) . ?
C4 H4A 0.9500 . ?
C5 C6 1.387(5) . ?
C5 H5A 0.9500 . ?
C6 H6A 0.9500 . ?
C7 C12 1.391(5) . ?
C7 C8 1.393(4) . ?
C7 P1 1.831(3) . ?
C8 C9 1.401(5) . ?
C8 H8A 0.9500 . ?
C9 C10 1.370(5) . ?
C9 H9A 0.9500 . ?
C10 C11 1.381(5) . ?
C10 H10A 0.9500 . ?
C11 C12 1.393(5) . ?
C11 H11A 0.9500 . ?
C12 H12A 0.9500 . ?
C13 C14 1.383(5) . ?
C13 C18 1.396(5) . ?
C13 P1 1.823(3) . ?
C14 C15 1.394(5) . ?
C14 H14A 0.9500 . ?
C15 C16 1.371(6) . ?
C15 H15A 0.9500 . ?
C16 C17 1.383(6) . ?
C16 H16A 0.9500 . ?
C17 C18 1.393(5) . ?
C17 H17A 0.9500 . ?
C18 H18A 0.9500 . ?
C19 O1 1.326(4) . ?
C19 C20 1.395(4) . ?
C19 C24 1.419(5) . ?
C20 C21 1.401(4) . ?
C20 Cl1 1.737(3) . ?
C21 C22 1.387(5) . ?
C21 Cl2 1.734(3) . ?
C22 C23 1.392(5) . ?
C22 Cl3 1.729(3) . ?
C23 C24 1.392(4) . ?
C23 Cl4 1.740(3) . ?
C24 O2 1.325(4) . ?
C19' O1' 1.324(4) . ?
C19' C20' 1.389(4) . ?
C19' C24' 1.426(4) . ?
C20' C21' 1.402(4) . ?
C20' Cl1' 1.742(3) . ?
C21' C22' 1.385(5) . ?
C21' Cl2' 1.732(3) . ?
C22' C23' 1.397(4) . ?
C22' Cl3' 1.728(3) . ?
C23' C24' 1.390(4) . ?
C23' Cl4' 1.740(3) . ?
C24' O2' 1.328(4) . ?
C13' C18' 1.394(4) . ?
C13' C14' 1.406(5) . ?
C13' P1' 1.813(3) . ?
C14' C15' 1.382(5) . ?
C14' H14B 0.9500 . ?
C15' C16' 1.386(5) . ?
C15' H15B 0.9500 . ?
C16' C17' 1.384(5) . ?
C16' H16B 0.9500 . ?
C17' C18' 1.386(5) . ?
C17' H17B 0.9500 . ?
C18' H18B 0.9500 . ?
C7' C12' 1.392(4) . ?
C7' C8' 1.399(5) . ?
C7' P1' 1.828(3) . ?
C8' C9' 1.388(5) . ?
C8' H8'A 0.9500 . ?
C9' C10' 1.385(5) . ?
C9' H9'A 0.9500 . ?
C10' C11' 1.382(5) . ?
C10' H10B 0.9500 . ?
C11' C12' 1.390(5) . ?
C11' H11B 0.9500 . ?
C12' H12B 0.9500 . ?
C1' C2' 1.393(5) . ?
C1' C6' 1.394(4) . ?
C1' P1' 1.827(3) . ?
C2' C3' 1.393(5) . ?
C2' H2'A 0.9500 . ?
C3' C4' 1.386(5) . ?
C3' H3'A 0.9500 . ?
C4' C5' 1.381(5) . ?
C4' H4'A 0.9500 . ?
C5' C6' 1.385(5) . ?
C5' H5'A 0.9500 . ?
C6' H6'A 0.9500 . ?
C26' O3' 1.132(4) . ?
C26' Ru1' 1.887(3) . ?
C27' O4' 1.135(4) . ?
C27' Ru1' 1.884(3) . ?
C26 O3 1.136(4) . ?
C26 Ru1 1.886(4) . ?
C27 O4 1.135(4) . ?
C27 Ru1 1.889(3) . ?
C25 N1 1.132(4) . ?
C25 Ru1 2.114(3) . ?
C54 C55 1.515(4) . ?
C54 N2 1.519(4) . ?
C54 H54A 0.9500 . ?
C55 C56 1.532(5) . ?
C55 H55A 0.9900 . ?
C55 H55B 0.9900 . ?
C56 C57 1.526(5) . ?
C56 H56A 0.9900 . ?
C56 H56B 0.9900 . ?
C57 H57A 0.9800 . ?
C57 H57B 0.9800 . ?
C57 H57C 0.9800 . ?
C58 N2 1.513(4) . ?
C58 C59 1.525(4) . ?
C58 H58A 0.9900 . ?
C58 H58B 0.9900 . ?
C59 C60 1.537(5) . ?
C59 H59A 0.9900 . ?
C59 H59B 0.9900 . ?
C60 C61 1.514(5) . ?
C60 H60A 0.9900 . ?
C60 H60B 0.9900 . ?
C61 H61A 0.9800 . ?
C61 H61B 0.9800 . ?
C61 H61C 0.9800 . ?
C62 C63 1.517(4) . ?
C62 N2 1.524(4) . ?
C62 H62A 0.9900 . ?
C62 H62B 0.9900 . ?
C63 C64 1.522(4) . ?
C63 H63A 0.9900 . ?
C63 H63B 0.9900 . ?
C64 C65 1.529(5) . ?
C64 H64A 0.9900 . ?
C64 H64B 0.9900 . ?
C65 H65A 0.9800 . ?
C65 H65B 0.9800 . ?
C65 H65C 0.9800 . ?
C66 C67 1.513(4) . ?
C66 N2 1.528(4) . ?
C66 H66A 0.9900 . ?
C66 H66B 0.9900 . ?
C67 C68 1.533(4) . ?
C67 H67A 0.9900 . ?
C67 H67B 0.9900 . ?
C68 C69 1.524(5) . ?
C68 H68A 0.9900 . ?
C68 H68B 0.9900 . ?
C69 H69A 0.9800 . ?
C69 H69B 0.9800 . ?
C69 H69C 0.9800 . ?
N1 Ru1' 2.129(3) . ?
O1 Ru1 2.071(2) . ?
O2 Ru1 2.070(2) . ?
O1' Ru1' 2.074(2) . ?
O2' Ru1' 2.067(2) . ?
P1 Ru1 2.3650(8) . ?
P1' Ru1' 2.3607(8) . ?
Cl9 Cl10 1.701(3) . ?
Cl10 Cl10 1.456(5) 2 ?

loop_
_geom_torsion_atom_site_label_1
_geom_torsion_atom_site_label_2
_geom_torsion_atom_site_label_3
_geom_torsion_atom_site_label_4
_geom_torsion
_geom_torsion_site_symmetry_1
_geom_torsion_site_symmetry_2
_geom_torsion_site_symmetry_3
_geom_torsion_site_symmetry_4
_geom_torsion_publ_flag
C6 C1 C2 C3 -1.1(5) . . . . ?
P1 C1 C2 C3 -179.4(3) . . . . ?
C1 C2 C3 C4 0.6(5) . . . . ?
C2 C3 C4 C5 0.6(5) . . . . ?
C3 C4 C5 C6 -1.2(6) . . . . ?
C4 C5 C6 C1 0.7(6) . . . . ?
C2 C1 C6 C5 0.4(5) . . . . ?
P1 C1 C6 C5 178.7(3) . . . . ?
C12 C7 C8 C9 0.7(5) . . . . ?
P1 C7 C8 C9 178.5(2) . . . . ?
C7 C8 C9 C10 -0.7(5) . . . . ?
C8 C9 C10 C11 0.1(5) . . . . ?
C9 C10 C11 C12 0.3(6) . . . . ?
C8 C7 C12 C11 -0.3(5) . . . . ?
P1 C7 C12 C11 -178.1(3) . . . . ?
C10 C11 C12 C7 -0.2(6) . . . . ?
C18 C13 C14 C15 -1.0(5) . . . . ?
P1 C13 C14 C15 179.5(3) . . . . ?
C13 C14 C15 C16 0.7(5) . . . . ?
C14 C15 C16 C17 0.5(6) . . . . ?
C15 C16 C17 C18 -1.3(6) . . . . ?
C16 C17 C18 C13 0.9(5) . . . . ?
C14 C13 C18 C17 0.3(5) . . . . ?
P1 C13 C18 C17 179.8(3) . . . . ?
O1 C19 C20 C21 -174.4(3) . . . . ?
C24 C19 C20 C21 6.9(4) . . . . ?
O1 C19 C20 Cl1 3.4(4) . . . . ?
C24 C19 C20 Cl1 -175.3(2) . . . . ?
C19 C20 C21 C22 -2.6(5) . . . . ?
Cl1 C20 C21 C22 179.6(2) . . . . ?
C19 C20 C21 Cl2 177.0(2) . . . . ?
Cl1 C20 C21 Cl2 -0.7(4) . . . . ?
C20 C21 C22 C23 -2.9(5) . . . . ?
Cl2 C21 C22 C23 177.5(3) . . . . ?
C20 C21 C22 Cl3 173.9(2) . . . . ?
Cl2 C21 C22 Cl3 -5.8(4) . . . . ?
C21 C22 C23 C24 4.1(5) . . . . ?
Cl3 C22 C23 C24 -172.7(2) . . . . ?
C21 C22 C23 Cl4 -175.8(2) . . . . ?
Cl3 C22 C23 Cl4 7.4(4) . . . . ?
C22 C23 C24 O2 178.5(3) . . . . ?
Cl4 C23 C24 O2 -1.6(4) . . . . ?
C22 C23 C24 C19 0.2(5) . . . . ?
Cl4 C23 C24 C19 -179.9(2) . . . . ?
O1 C19 C24 O2 -2.7(4) . . . . ?
C20 C19 C24 O2 176.0(3) . . . . ?
O1 C19 C24 C23 175.7(3) . . . . ?
C20 C19 C24 C23 -5.6(4) . . . . ?
O1' C19' C20' C21' -176.3(3) . . . . ?
C24' C19' C20' C21' 2.1(5) . . . . ?
O1' C19' C20' Cl1' 2.1(4) . . . . ?
C24' C19' C20' Cl1' -179.5(2) . . . . ?
C19' C20' C21' C22' -1.5(5) . . . . ?
Cl1' C20' C21' C22' -179.8(2) . . . . ?
C19' C20' C21' Cl2' 177.6(2) . . . . ?
Cl1' C20' C21' Cl2' -0.7(4) . . . . ?
C20' C21' C22' C23' 0.1(5) . . . . ?
Cl2' C21' C22' C23' -179.0(2) . . . . ?
C20' C21' C22' Cl3' 178.1(2) . . . . ?
Cl2' C21' C22' Cl3' -1.0(4) . . . . ?
C21' C22' C23' C24' 0.6(5) . . . . ?
Cl3' C22' C23' C24' -177.3(2) . . . . ?
C21' C22' C23' Cl4' 178.3(2) . . . . ?
Cl3' C22' C23' Cl4' 0.3(4) . . . . ?
C22' C23' C24' O2' 178.9(3) . . . . ?
Cl4' C23' C24' O2' 1.1(4) . . . . ?
C22' C23' C24' C19' 0.0(5) . . . . ?
Cl4' C23' C24' C19' -177.7(2) . . . . ?
O1' C19' C24' O2' -1.8(4) . . . . ?
C20' C19' C24' O2' 179.7(3) . . . . ?
O1' C19' C24' C23' 177.1(3) . . . . ?
C20' C19' C24' C23' -1.4(4) . . . . ?
C18' C13' C14' C15' 1.7(5) . . . . ?
P1' C13' C14' C15' 177.0(2) . . . . ?
C13' C14' C15' C16' -1.3(5) . . . . ?
C14' C15' C16' C17' 0.0(5) . . . . ?
C15' C16' C17' C18' 1.0(5) . . . . ?
C16' C17' C18' C13' -0.6(5) . . . . ?
C14' C13' C18' C17' -0.8(5) . . . . ?
P1' C13' C18' C17' -175.9(3) . . . . ?
C12' C7' C8' C9' -0.9(5) . . . . ?
P1' C7' C8' C9' -179.6(3) . . . . ?
C7' C8' C9' C10' -0.5(5) . . . . ?
C8' C9' C10' C11' 1.4(6) . . . . ?
C9' C10' C11' C12' -0.8(6) . . . . ?
C10' C11' C12' C7' -0.6(5) . . . . ?
C8' C7' C12' C11' 1.5(5) . . . . ?
P1' C7' C12' C11' -179.8(3) . . . . ?
C6' C1' C2' C3' 0.5(5) . . . . ?
P1' C1' C2' C3' 177.4(3) . . . . ?
C1' C2' C3' C4' -0.7(5) . . . . ?
C2' C3' C4' C5' 0.4(5) . . . . ?
C3' C4' C5' C6' 0.1(5) . . . . ?
C4' C5' C6' C1' -0.3(5) . . . . ?
C2' C1' C6' C5' 0.0(5) . . . . ?
P1' C1' C6' C5' -177.1(3) . . . . ?
N2 C54 C55 C56 171.4(3) . . . . ?
C54 C55 C56 C57 177.3(3) . . . . ?
N2 C58 C59 C60 170.8(3) . . . . ?
C58 C59 C60 C61 -73.8(4) . . . . ?
N2 C62 C63 C64 -176.6(3) . . . . ?
C62 C63 C64 C65 -177.3(3) . . . . ?
N2 C66 C67 C68 179.4(3) . . . . ?
C66 C67 C68 C69 178.7(3) . . . . ?
Ru1 C25 N1 Ru1' 1.4(16) . . . . ?
C59 C58 N2 C54 56.2(4) . . . . ?
C59 C58 N2 C62 -61.9(3) . . . . ?
C59 C58 N2 C66 177.5(3) . . . . ?
C55 C54 N2 C58 54.9(3) . . . . ?
C55 C54 N2 C62 175.7(3) . . . . ?
C55 C54 N2 C66 -63.5(3) . . . . ?
C63 C62 N2 C58 -54.7(3) . . . . ?
C63 C62 N2 C54 -175.5(3) . . . . ?
C63 C62 N2 C66 63.4(3) . . . . ?
C67 C66 N2 C58 -178.7(3) . . . . ?
C67 C66 N2 C54 -57.8(3) . . . . ?
C67 C66 N2 C62 60.5(3) . . . . ?
C20 C19 O1 Ru1 -178.6(2) . . . . ?
C24 C19 O1 Ru1 0.1(3) . . . . ?
C23 C24 O2 Ru1 -174.6(2) . . . . ?
C19 C24 O2 Ru1 3.7(3) . . . . ?
C20' C19' O1' Ru1' 173.2(2) . . . . ?
C24' C19' O1' Ru1' -5.2(3) . . . . ?
C23' C24' O2' Ru1' -171.1(2) . . . . ?
C19' C24' O2' Ru1' 7.7(3) . . . . ?
C14 C13 P1 C1 -110.4(3) . . . . ?
C18 C13 P1 C1 70.1(3) . . . . ?
C14 C13 P1 C7 -0.8(3) . . . . ?
C18 C13 P1 C7 179.7(3) . . . . ?
C14 C13 P1 Ru1 122.9(2) . . . . ?
C18 C13 P1 Ru1 -56.6(3) . . . . ?
C6 C1 P1 C13 10.4(3) . . . . ?
C2 C1 P1 C13 -171.4(3) . . . . ?
C6 C1 P1 C7 -99.2(3) . . . . ?
C2 C1 P1 C7 79.0(3) . . . . ?
C6 C1 P1 Ru1 136.7(3) . . . . ?
C2 C1 P1 Ru1 -45.0(3) . . . . ?
C12 C7 P1 C13 82.2(3) . . . . ?
C8 C7 P1 C13 -95.6(3) . . . . ?
C12 C7 P1 C1 -167.9(3) . . . . ?
C8 C7 P1 C1 14.3(3) . . . . ?
C12 C7 P1 Ru1 -42.5(3) . . . . ?
C8 C7 P1 Ru1 139.7(2) . . . . ?
C18' C13' P1' C1' -126.5(3) . . . . ?
C14' C13' P1' C1' 58.4(3) . . . . ?
C18' C13' P1' C7' -18.0(3) . . . . ?
C14' C13' P1' C7' 166.9(2) . . . . ?
C18' C13' P1' Ru1' 108.6(3) . . . . ?
C14' C13' P1' Ru1' -66.6(3) . . . . ?
C2' C1' P1' C13' 8.7(3) . . . . ?
C6' C1' P1' C13' -174.3(2) . . . . ?
C2' C1' P1' C7' -100.9(3) . . . . ?
C6' C1' P1' C7' 76.1(3) . . . . ?
C2' C1' P1' Ru1' 134.1(3) . . . . ?
C6' C1' P1' Ru1' -49.0(3) . . . . ?
C12' C7' P1' C13' -83.6(3) . . . . ?
C8' C7' P1' C13' 95.1(3) . . . . ?
C12' C7' P1' C1' 27.4(3) . . . . ?
C8' C7' P1' C1' -153.9(3) . . . . ?
C12' C7' P1' Ru1' 150.9(2) . . . . ?
C8' C7' P1' Ru1' -30.4(3) . . . . ?
O3 C26 Ru1 C27 137(5) . . . . ?
O3 C26 Ru1 O2 -41(5) . . . . ?
O3 C26 Ru1 O1 -31(5) . . . . ?
O3 C26 Ru1 C25 46(5) . . . . ?
O3 C26 Ru1 P1 -135(5) . . . . ?
O4 C27 Ru1 C26 -21(7) . . . . ?
O4 C27 Ru1 O2 92(8) . . . . ?
O4 C27 Ru1 O1 157(71) . . . . ?
O4 C27 Ru1 C25 67(7) . . . . ?
O4 C27 Ru1 P1 -117(7) . . . . ?
C24 O2 Ru1 C26 175.9(2) . . . . ?
C24 O2 Ru1 C27 63(3) . . . . ?
C24 O2 Ru1 O1 -2.75(19) . . . . ?
C24 O2 Ru1 C25 87.1(2) . . . . ?
C24 O2 Ru1 P1 -88.44(19) . . . . ?
C19 O1 Ru1 C26 -8.8(9) . . . . ?
C19 O1 Ru1 C27 -176.5(2) . . . . ?
C19 O1 Ru1 O2 1.41(18) . . . . ?
C19 O1 Ru1 C25 -85.83(19) . . . . ?
C19 O1 Ru1 P1 95.26(18) . . . . ?
N1 C25 Ru1 C26 46.9(10) . . . . ?
N1 C25 Ru1 C27 -42.8(10) . . . . ?
N1 C25 Ru1 O2 138.1(10) . . . . ?
N1 C25 Ru1 O1 -140.7(10) . . . . ?
N1 C25 Ru1 P1 -126.5(10) . . . . ?
C13 P1 Ru1 C26 111.93(16) . . . . ?
C1 P1 Ru1 C26 -9.38(16) . . . . ?
C7 P1 Ru1 C26 -128.91(15) . . . . ?
C13 P1 Ru1 C27 -158.47(16) . . . . ?
C1 P1 Ru1 C27 80.22(16) . . . . ?
C7 P1 Ru1 C27 -39.31(15) . . . . ?
C13 P1 Ru1 O2 20.45(14) . . . . ?
C1 P1 Ru1 O2 -100.85(13) . . . . ?
C7 P1 Ru1 O2 139.61(12) . . . . ?
C13 P1 Ru1 O1 -60.42(14) . . . . ?
C1 P1 Ru1 O1 178.27(13) . . . . ?
C7 P1 Ru1 O1 58.74(12) . . . . ?
C13 P1 Ru1 C25 -74.7(11) . . . . ?
C1 P1 Ru1 C25 164.0(11) . . . . ?
C7 P1 Ru1 C25 44.5(11) . . . . ?
O4' C27' Ru1' C26' 117(5) . . . . ?
O4' C27' Ru1' O2' -54(6) . . . . ?
O4' C27' Ru1' O1' -60(5) . . . . ?
O4' C27' Ru1' N1 30(5) . . . . ?
O4' C27' Ru1' P1' -152(5) . . . . ?
O3' C26' Ru1' C27' -105(7) . . . . ?
O3' C26' Ru1' O2' 74(7) . . . . ?
O3' C26' Ru1' O1' 42(7) . . . . ?
O3' C26' Ru1' N1 -19(7) . . . . ?
O3' C26' Ru1' P1' 161(7) . . . . ?
C24' O2' Ru1' C27' -14.3(12) . . . . ?
C24' O2' Ru1' C26' 175.1(2) . . . . ?
C24' O2' Ru1' O1' -7.91(19) . . . . ?
C24' O2' Ru1' N1 -97.8(2) . . . . ?
C24' O2' Ru1' P1' 84.45(18) . . . . ?
C19' O1' Ru1' C27' -173.6(2) . . . . ?
C19' O1' Ru1' C26' 39.4(12) . . . . ?
C19' O1' Ru1' O2' 7.04(19) . . . . ?
C19' O1' Ru1' N1 100.7(2) . . . . ?
C19' O1' Ru1' P1' -79.70(19) . . . . ?
C25 N1 Ru1' C27' 42.8(7) . . . . ?
C25 N1 Ru1' C26' -48.7(7) . . . . ?
C25 N1 Ru1' O2' -143.1(7) . . . . ?
C25 N1 Ru1' O1' 136.3(7) . . . . ?
C25 N1 Ru1' P1' -34(2) . . . . ?
C13' P1' Ru1' C27' 110.56(15) . . . . ?
C1' P1' Ru1' C27' -10.82(15) . . . . ?
C7' P1' Ru1' C27' -128.84(15) . . . . ?
C13' P1' Ru1' C26' -158.08(15) . . . . ?
C1' P1' Ru1' C26' 80.54(15) . . . . ?
C7' P1' Ru1' C26' -37.49(14) . . . . ?
C13' P1' Ru1' O2' -63.51(13) . . . . ?
C1' P1' Ru1' O2' 175.11(13) . . . . ?
C7' P1' Ru1' O2' 57.08(12) . . . . ?
C13' P1' Ru1' O1' 16.98(13) . . . . ?
C1' P1' Ru1' O1' -104.40(13) . . . . ?
C7' P1' Ru1' O1' 137.58(12) . . . . ?
C13' P1' Ru1' N1 -173(2) . . . . ?
C1' P1' Ru1' N1 65(2) . . . . ?
C7' P1' Ru1' N1 -53(2) . . . . ?
